data_9000605
loop_
_publ_author_name
'Rouse R C'
'Peacor D R'
'Dunn P J'

_publ_section_title
;Hydroxyapophyllite, a new mineral, and a redefinition of the apophyllite
 group II. Crystal structure Note: sample is from Kimberley, South Africa
;
_journal_name_full 'American Mineralogist'
_journal_page_first 196
_journal_page_last 202
_journal_volume 63
_journal_year 1978
_chemical_formula_sum 'Ca4 H17 K O29 Si8'
_chemical_name_mineral Hydroxyapophyllite
_space_group_IT_number 128
_symmetry_space_group_name_Hall '-P 4 2n'
_symmetry_space_group_name_H-M 'P 4/m n c'
_cell_angle_alpha 90
_cell_angle_beta 90
_cell_angle_gamma 90
_cell_formula_units_Z 2
_cell_length_a 8.979
_cell_length_b 8.979
_cell_length_c 15.830
_cell_volume 1276.253
_cod_original_formula_sum 'K Ca4 Si8 O29 H17'
_cod_database_code 9000605
_database_code_amcsd 0000617

loop_
_symmetry_equiv_pos_as_xyz
x,y,z
1/2-y,1/2-x,1/2+z
1/2+y,1/2+x,1/2-z
y,-x,-z
-y,x,z
1/2+x,1/2-y,1/2+z
1/2-x,1/2+y,1/2-z
x,y,-z
-x,-y,z
1/2+y,1/2+x,1/2+z
1/2-y,1/2-x,1/2-z
-y,x,-z
y,-x,z
1/2-x,1/2+y,1/2+z
1/2+x,1/2-y,1/2-z
-x,-y,-z

loop_
_atom_site_aniso_label
_atom_site_aniso_U_11
_atom_site_aniso_U_22
_atom_site_aniso_U_33
_atom_site_aniso_U_12
_atom_site_aniso_U_13
_atom_site_aniso_U_23
K 0.02369 0.02369 0.04697 0.00000 0.00000 0.00000
Ca 0.00980 0.00980 0.00978 0.00016 0.00000 0.00000
Si 0.00817 0.00817 0.00939 0.00000 -0.00144 -0.00072
O1 0.01103 0.01103 0.01143 0.00327 0.00360 -0.00360
O2 0.01144 0.01715 0.02031 0.00408 -0.00216 -0.00504
O3 0.01511 0.01675 0.01143 0.00000 -0.00144 -0.00072
O4 0.03635 0.01756 0.01650 -0.00041 0.00072 -0.00432
O-H 0.00531 0.00531 0.02793 0.00000 0.00000 0.00000

loop_
_atom_site_label
_atom_site_fract_x
_atom_site_fract_y
_atom_site_fract_z
_atom_site_U_iso_or_equiv
_atom_site_type_symbol
_atom_site_attached_hydrogens
K 0.00000 0.00000 0.50000 ? K 0
Ca 0.11080 0.24750 0.00000 ? Ca 0
Si 0.22650 0.08640 0.18964 ? Si 0
O1 0.86370 0.36370 0.25000 ? O 0
O2 0.08640 0.18900 0.21660 ? O 0
O3 0.26570 0.10250 0.09250 ? O 0
O4 0.21520 0.45040 0.08890 ? O 0
O-H 0.00000 0.00000 0.00000 ? O 1
H1 0.45300 0.13500 0.10600 0.08612 H 0
H2 0.21400 0.43200 0.13400 0.00760 H 0

loop_
_cod_changelog_entry_id
_cod_changelog_entry_author
_cod_changelog_entry_date
_cod_changelog_entry_text
1
;cod-tools version 3.8.0
Id: cif_guess_AMCSD_atom_types 9574 2023-05-10 09:00:05Z saulius
;
2023-05-10T18:46:32+03:00
;Derived atom types and hydrogen counts
from atom names that follow the AMCSD naming convention
(Wat == water, O-H == hydroxyl).
;
2
;cod-tools version 3.10.1
Id: cif_fix_AMCSD_aniso_labels 10200 2024-08-01 14:09:44Z saulius
;
2024-08-02T12:19:46+03:00
;Changed the following '_atom_site_aniso_label' values:
'OH' -> 'O-H'
;

loop_
_cod_related_entry_id
_cod_related_entry_database
_cod_related_entry_code
1 AMCSD 0000617
2 AMCSD 0000616

loop_
_[local]_alternative_name_id
_[local]_alternative_name_type
_[local]_alternative_name_source
_[local]_alternative_name_source_id
_[local]_alternative_name_value
1 mineral AMCSD 0000617 "Hydroxyapophyllite-(K)"
2 mineral AMCSD 0000616 "Hydroxyapophyllite"
